data_4500998
loop_
_publ_author_name
'Alekseev, Evgeny V.'
'Krivovichev, Sergey V.'
'Depmeier, Wulf'

_publ_section_title
;
 Structural Complexity of Barium Uranyl Arsenates: Synthesis, Structure,
 and Topology of Ba4[(UO2)2(As2O7)3], Ba3[(UO2)2(AsO4)2(As2O7)], and
 Ba5Ca[(UO2)8(AsO4)4O8]
;
_journal_issue 7
_journal_name_full 'Crystal Growth &amp; Design'
_journal_page_first 3295
_journal_paper_doi 10.1021/cg200592s
_journal_volume 11
_journal_year 2011
_chemical_formula_moiety Ba4[(UO2)2(As2O7)3]
_chemical_formula_sum 'As6 Ba4 O25 U2'
_chemical_formula_weight 1874.94
_chemical_melting_point ?
_chemical_name_common 'Barium uranyl piroarsenate'
_chemical_name_systematic
;
 ?
;
_space_group_IT_number 29
_symmetry_cell_setting orthorhombic
_symmetry_space_group_name_Hall 'P 2c -2b'
_symmetry_space_group_name_H-M 'P b c 21'
_atom_sites_solution_hydrogens none
_atom_sites_solution_primary direct
_atom_sites_solution_secondary difmap
_audit_creation_method SHELXL-97
_cell_angle_alpha 90.00
_cell_angle_beta 90.00
_cell_angle_gamma 90.00
_cell_formula_units_Z 4
_cell_length_a 5.6010(6)
_cell_length_b 13.3440(10)
_cell_length_c 31.751(2)
_cell_measurement_reflns_used 18549
_cell_measurement_temperature 293(2)
_cell_measurement_theta_max 28.07
_cell_measurement_theta_min 0.978
_cell_volume 2373.1(3)
_computing_cell_refinement automar
_computing_data_collection 'MAR CONTROL'
_computing_data_reduction automar
_computing_structure_refinement 'SHELXL-97 (Sheldrick, 1997)'
_computing_structure_solution 'SHELXL-97 (Sheldrick, 1997)'
_diffrn_ambient_temperature 293(2)
_diffrn_measured_fraction_theta_full 0.978
_diffrn_measured_fraction_theta_max 0.978
_diffrn_measurement_device_type 'Mar345 Image Plate'
_diffrn_measurement_method phi-scan
_diffrn_radiation_monochromator graphite
_diffrn_radiation_source 'fine-focus sealed tube'
_diffrn_radiation_type MoK\a
_diffrn_radiation_wavelength 0.71073
_diffrn_reflns_av_R_equivalents 0.0350
_diffrn_reflns_av_sigmaI/netI 0.0420
_diffrn_reflns_limit_h_max 7
_diffrn_reflns_limit_h_min -7
_diffrn_reflns_limit_k_max 17
_diffrn_reflns_limit_k_min -17
_diffrn_reflns_limit_l_max 41
_diffrn_reflns_limit_l_min -41
_diffrn_reflns_number 18549
_diffrn_reflns_theta_full 28.07
_diffrn_reflns_theta_max 28.07
_diffrn_reflns_theta_min 3.05
_exptl_absorpt_coefficient_mu 28.542
_exptl_absorpt_correction_T_max 0.4814
_exptl_absorpt_correction_T_min 0.1453
_exptl_absorpt_correction_type empirical
_exptl_absorpt_process_details sadabs
_exptl_crystal_colour yellowish
_exptl_crystal_density_diffrn 5.248
_exptl_crystal_density_meas ?
_exptl_crystal_density_method 'not measured'
_exptl_crystal_description plate
_exptl_crystal_F_000 3224
_exptl_crystal_size_max 0.11
_exptl_crystal_size_mid 0.10
_exptl_crystal_size_min 0.03
_refine_diff_density_max 2.888
_refine_diff_density_min -3.200
_refine_diff_density_rms 0.472
_refine_ls_abs_structure_details 'Flack H D (1983), Acta Cryst. A39, 876-881'
_refine_ls_extinction_coef 0.00099(5)
_refine_ls_extinction_expression Fc^*^=kFc[1+0.001xFc^2^\l^3^/sin(2\q)]^-1/4^
_refine_ls_extinction_method SHELXL
_refine_ls_goodness_of_fit_ref 1.050
_refine_ls_hydrogen_treatment none
_refine_ls_matrix_type full
_refine_ls_number_parameters 335
_refine_ls_number_reflns 5492
_refine_ls_number_restraints 1
_refine_ls_restrained_S_all 1.050
_refine_ls_R_factor_all 0.0475
_refine_ls_R_factor_gt 0.0441
_refine_ls_shift/su_max 0.051
_refine_ls_shift/su_mean 0.002
_refine_ls_structure_factor_coef Fsqd
_refine_ls_weighting_details 'calc w=1/[\s^2^(Fo^2^)+(0.0854P)^2^+20.9948P] where P=(Fo^2^+2Fc^2^)/3'
_refine_ls_weighting_scheme calc
_refine_ls_wR_factor_gt 0.1170
_refine_ls_wR_factor_ref 0.1226
_reflns_number_gt 5152
_reflns_number_total 5492
_reflns_threshold_expression >2sigma(I)
_cod_data_source_file cg200592s_si_001.cif
_cod_data_source_block Ba4[(UO2)2(As2O7)3]
_cod_depositor_comments
;
The following automatic conversions were performed:

'_chemical_melting_point' value 'N/A' was changed to '?' - the value
is undefined or not given.

Automatic conversion script
Id: cif_fix_values 1715 2011-07-08 13:25:40Z adriana 

The following automatic conversions were performed:

'_exptl_crystal_density_meas' value 'N/A' was changed to '?' - the
value is perceived as not measured.

Automatic conversion script
Id: cif_fix_values 3008 2015-01-20 13:52:24Z robertas 
;
_cod_original_sg_symbol_H-M Pbc21
_cod_database_code 4500998

loop_
_symmetry_equiv_pos_as_xyz
'x, y, z'
'-x, -y, z+1/2'
'-x, y+1/2, z'
'x, -y+1/2, z+1/2'

loop_
_atom_site_label
_atom_site_type_symbol
_atom_site_fract_x
_atom_site_fract_y
_atom_site_fract_z
_atom_site_U_iso_or_equiv
_atom_site_adp_type
_atom_site_occupancy
_atom_site_symmetry_multiplicity
_atom_site_calc_flag
U1 U 0.06460(8) 0.13524(3) 0.159438(15) 0.01627(9) Uani 1 1 d
U2 U 0.94031(8) -0.11329(3) -0.137225(15) 0.01667(9) Uani 1 1 d
As1 As -0.0010(2) 0.00983(11) 0.25866(5) 0.0167(3) Uani 1 1 d
As2 As 0.0493(2) -0.02634(10) -0.02633(4) 0.0162(3) Uani 1 1 d
As3 As 1.00335(19) -0.23886(12) -0.23693(5) 0.0169(3) Uani 1 1 d
As4 As 0.9802(2) 0.22382(12) 0.04806(5) 0.0186(3) Uani 1 1 d
As5 As 0.9951(2) -0.36239(11) -0.09555(5) 0.0169(3) Uani 1 1 d
As6 As 0.0137(2) -0.11296(12) 0.11746(5) 0.0171(3) Uani 1 1 d
Ba1 Ba 0.49744(13) 0.12394(6) -0.17071(3) 0.0217(2) Uani 1 1 d
Ba2 Ba 0.52127(13) -0.20023(7) -0.03728(3) 0.0217(2) Uani 1 1 d
Ba3 Ba 0.52140(13) 0.05098(7) 0.06026(3) 0.0206(2) Uani 1 1 d
Ba4 Ba 0.49938(14) 0.37299(7) 0.19232(3) 0.0205(2) Uani 1 1 d
O1 O 1.1527(13) -0.1249(8) -0.2389(4) 0.0220(15) Uani 1 1 d
O2 O 0.8336(16) -0.2322(6) -0.2807(2) 0.0204(18) Uani 1 1 d
O3 O -0.2266(15) -0.0702(6) 0.2601(3) 0.0210(17) Uani 1 1 d
O4 O 0.8402(15) -0.2359(6) -0.1927(2) 0.0187(18) Uani 1 1 d
O5 O 0.941(2) 0.1446(8) 0.0892(3) 0.027(2) Uani 1 1 d
O6 O 1.2288(16) -0.3196(6) -0.2385(3) 0.0227(18) Uani 1 1 d
O7 O 0.1707(15) 0.0154(6) 0.3022(2) 0.0197(18) Uani 1 1 d
O8 O 0.9086(17) -0.4508(7) -0.1296(3) 0.024(2) Uani 1 1 d
O9 O 0.2003(16) -0.0155(6) 0.1258(3) 0.0209(18) Uani 1 1 d
O10 O 0.2867(16) -0.0427(7) 0.0026(3) 0.024(2) Uani 1 1 d
O11 O 0.1599(15) 0.0128(6) 0.2141(3) 0.0175(17) Uani 1 1 d
O12 O 1.2332(17) -0.1526(7) -0.1518(3) 0.027(2) Uani 1 1 d
O13 O 0.3519(17) 0.1805(7) 0.1424(3) 0.026(2) Uani 1 1 d
O14 O 0.6557(17) -0.0688(7) -0.1195(3) 0.025(2) Uani 1 1 d
O15 O 0.0915(17) -0.2023(6) 0.1529(3) 0.023(2) Uani 1 1 d
O16 O 0.8129(14) -0.2651(6) -0.1039(2) 0.0154(16) Uani 1 1 d
O17 O -0.2752(16) -0.0838(7) 0.1184(3) 0.024(2) Uani 1 1 d
O18 O 0.0632(19) -0.1080(7) -0.0675(3) 0.023(2) Uani 1 1 d
O19 O 0.0879(18) -0.1592(7) 0.0687(3) 0.026(2) Uani 1 1 d
O20 O -0.2071(18) -0.0352(7) -0.0035(3) 0.029(2) Uani 1 1 d
O21 O 1.2578(18) 0.2195(8) 0.0323(3) 0.029(2) Uani 1 1 d
O22 O 0.7670(19) 0.2036(8) 0.0140(3) 0.029(2) Uani 1 1 d
O23 O -0.2189(18) 0.0954(7) 0.1727(3) 0.027(2) Uani 1 1 d
O24 O 0.0975(16) 0.0978(6) -0.0466(3) 0.0192(18) Uani 1 1 d
O25 O 1.2796(18) -0.3343(7) -0.0956(3) 0.028(2) Uani 1 1 d

loop_
_atom_site_aniso_label
_atom_site_aniso_U_11
_atom_site_aniso_U_22
_atom_site_aniso_U_33
_atom_site_aniso_U_23
_atom_site_aniso_U_13
_atom_site_aniso_U_12
U1 0.01801(18) 0.01485(17) 0.01595(19) -0.00013(15) -0.00023(18) 0.00037(15)
U2 0.01826(18) 0.01530(17) 0.0164(2) -0.00071(16) 0.0000(2) -0.00091(16)
As1 0.0196(5) 0.0152(6) 0.0153(7) 0.0007(5) 0.0006(5) -0.0022(4)
As2 0.0171(5) 0.0156(5) 0.0159(6) -0.0003(5) -0.0010(4) -0.0002(4)
As3 0.0174(5) 0.0162(7) 0.0172(8) 0.0013(6) 0.0003(5) 0.0012(4)
As4 0.0200(5) 0.0198(6) 0.0162(6) -0.0005(5) -0.0012(5) 0.0011(5)
As5 0.0164(6) 0.0148(6) 0.0196(7) -0.0011(5) 0.0018(4) -0.0002(4)
As6 0.0190(6) 0.0160(7) 0.0162(8) -0.0007(6) 0.0016(4) -0.0006(4)
Ba1 0.0181(4) 0.0259(5) 0.0210(5) 0.0006(3) 0.0008(3) 0.0032(3)
Ba2 0.0200(3) 0.0229(4) 0.0223(4) -0.0003(3) 0.0034(3) 0.0006(3)
Ba3 0.0202(3) 0.0227(4) 0.0189(4) 0.0010(3) -0.0002(3) -0.0015(3)
Ba4 0.0198(4) 0.0240(5) 0.0178(5) 0.0002(3) -0.0002(3) -0.0028(3)
O1 0.013(3) 0.029(4) 0.023(3) 0.002(3) 0.002(5) -0.001(4)
O2 0.024(4) 0.021(4) 0.016(4) 0.010(3) -0.004(3) -0.013(4)
O3 0.020(4) 0.021(4) 0.022(3) 0.006(3) 0.011(4) -0.008(3)
O4 0.024(4) 0.017(3) 0.015(4) -0.006(3) 0.002(3) 0.004(3)
O5 0.041(6) 0.026(5) 0.013(5) -0.004(4) -0.003(4) 0.006(4)
O6 0.025(4) 0.020(4) 0.023(4) 0.005(3) -0.010(4) 0.003(4)
O7 0.019(4) 0.025(4) 0.015(4) -0.004(3) 0.006(3) -0.002(4)
O8 0.035(5) 0.023(4) 0.013(4) -0.001(3) 0.001(4) 0.006(4)
O9 0.022(4) 0.012(3) 0.029(4) -0.003(3) -0.001(4) -0.002(3)
O10 0.019(4) 0.026(4) 0.027(4) -0.006(4) -0.002(4) 0.003(4)
O11 0.018(4) 0.019(4) 0.016(4) 0.001(3) -0.003(3) 0.004(3)
O12 0.015(4) 0.036(4) 0.029(5) -0.002(4) 0.001(4) 0.005(4)
O13 0.021(4) 0.026(4) 0.031(4) -0.007(4) -0.013(4) -0.001(4)
O14 0.025(4) 0.030(4) 0.020(4) 0.000(3) 0.002(4) 0.000(4)
O15 0.029(4) 0.016(4) 0.023(5) 0.002(3) -0.013(4) 0.000(4)
O16 0.013(3) 0.019(3) 0.014(3) 0.003(3) 0.009(3) 0.008(3)
O17 0.016(4) 0.024(4) 0.034(5) 0.002(3) -0.002(4) -0.002(4)
O18 0.032(5) 0.010(4) 0.026(5) -0.003(3) -0.014(4) 0.010(4)
O19 0.032(5) 0.011(4) 0.035(5) 0.005(4) 0.001(4) 0.007(4)
O20 0.030(5) 0.025(4) 0.031(5) -0.004(4) 0.006(4) -0.007(4)
O21 0.023(4) 0.031(5) 0.032(5) 0.006(4) -0.008(4) -0.006(4)
O22 0.032(5) 0.029(5) 0.026(5) -0.002(4) -0.004(4) -0.005(4)
O23 0.023(4) 0.029(4) 0.027(5) 0.000(4) -0.006(4) 0.010(4)
O24 0.022(4) 0.014(4) 0.022(4) 0.005(3) -0.003(4) -0.014(3)
O25 0.028(5) 0.021(4) 0.035(5) -0.005(4) 0.012(4) -0.010(4)

loop_
_atom_type_symbol
_atom_type_description
_atom_type_scat_dispersion_real
_atom_type_scat_dispersion_imag
_atom_type_scat_source
O O 0.0106 0.0060 'International Tables Vol C Tables 4.2.6.8 and 6.1.1.4'
As As 0.0499 2.0058 'International Tables Vol C Tables 4.2.6.8 and 6.1.1.4'
Ba Ba -0.3244 2.2819 'International Tables Vol C Tables 4.2.6.8 and 6.1.1.4'
U U -9.6767 9.6646 'International Tables Vol C Tables 4.2.6.8 and 6.1.1.4'

loop_
_geom_angle_atom_site_label_1
_geom_angle_atom_site_label_2
_geom_angle_atom_site_label_3
_geom_angle
_geom_angle_site_symmetry_1
_geom_angle_site_symmetry_3
O23 U1 O13 176.1(4) . .
O23 U1 O5 88.6(4) . 1_455
O13 U1 O5 87.8(4) . 1_455
O23 U1 O15 87.9(4) . 3
O13 U1 O15 89.8(4) . 3
O5 U1 O15 75.9(3) 1_455 3
O23 U1 O2 101.2(4) . 2_655
O13 U1 O2 80.9(3) . 2_655
O5 U1 O2 143.8(3) 1_455 2_655
O15 U1 O2 69.9(3) 3 2_655
O23 U1 O9 98.1(4) . .
O13 U1 O9 82.2(4) . .
O5 U1 O9 73.4(3) 1_455 .
O15 U1 O9 148.5(3) 3 .
O2 U1 O9 137.6(3) 2_655 .
O23 U1 O11 79.7(4) . .
O13 U1 O11 104.0(3) . .
O5 U1 O11 141.1(3) 1_455 .
O15 U1 O11 139.6(3) 3 .
O2 U1 O11 75.1(3) 2_655 .
O9 U1 O11 71.7(3) . .
O23 U1 Ba4 135.8(3) . .
O13 U1 Ba4 44.9(3) . .
O5 U1 Ba4 112.0(3) 1_455 .
O15 U1 Ba4 62.1(2) 3 .
O2 U1 Ba4 40.2(2) 2_655 .
O9 U1 Ba4 124.7(2) . .
O11 U1 Ba4 101.8(2) . .
O23 U1 Ba3 131.2(3) . .
O13 U1 Ba3 47.4(3) . .
O5 U1 Ba3 58.8(3) 1_455 .
O15 U1 Ba3 114.0(2) 3 .
O2 U1 Ba3 126.8(2) 2_655 .
O9 U1 Ba3 41.5(2) . .
O11 U1 Ba3 102.7(2) . .
Ba4 U1 Ba3 92.06(2) . .
O23 U1 Ba4 102.0(3) . 3_645
O13 U1 Ba4 80.9(3) . 3_645
O5 U1 Ba4 115.7(3) 1_455 3_645
O15 U1 Ba4 164.6(2) 3 3_645
O2 U1 Ba4 96.3(2) 2_655 3_645
O9 U1 Ba4 42.5(2) . 3_645
O11 U1 Ba4 34.6(2) . 3_645
Ba4 U1 Ba4 102.934(15) . 3_645
Ba3 U1 Ba4 68.11(2) . 3_645
O12 U2 O14 175.9(4) . .
O12 U2 O18 89.1(4) . 1_655
O14 U2 O18 87.4(4) . 1_655
O12 U2 O8 88.1(4) . 3_755
O14 U2 O8 89.0(4) . 3_755
O18 U2 O8 76.4(3) 1_655 3_755
O12 U2 O16 98.0(4) . .
O14 U2 O16 82.9(3) . .
O18 U2 O16 72.1(3) 1_655 .
O8 U2 O16 147.8(3) 3_755 .
O12 U2 O7 100.9(4) . 2_654
O14 U2 O7 80.9(4) . 2_654
O18 U2 O7 145.4(3) 1_655 2_654
O8 U2 O7 70.9(3) 3_755 2_654
O16 U2 O7 137.3(3) . 2_654
O12 U2 O4 80.1(4) . .
O14 U2 O4 104.0(4) . .
O18 U2 O4 140.2(3) 1_655 .
O8 U2 O4 140.4(3) 3_755 .
O16 U2 O4 71.7(3) . .
O7 U2 O4 74.4(3) 2_654 .
O12 U2 Ba2 129.9(3) . .
O14 U2 Ba2 49.0(3) . .
O18 U2 Ba2 56.0(3) 1_655 .
O8 U2 Ba2 112.8(2) 3_755 .
O16 U2 Ba2 41.46(18) . .
O7 U2 Ba2 128.5(2) 2_654 .
O4 U2 Ba2 103.51(19) . .
O12 U2 Ba1 134.9(3) . .
O14 U2 Ba1 45.4(3) . .
O18 U2 Ba1 113.4(2) 1_655 .
O8 U2 Ba1 62.4(2) 3_755 .
O16 U2 Ba1 125.39(18) . .
O7 U2 Ba1 39.5(2) 2_654 .
O4 U2 Ba1 100.77(19) . .
Ba2 U2 Ba1 94.10(2) . .
O12 U2 Ba1 102.4(3) . 3_645
O14 U2 Ba1 81.1(3) . 3_645
O18 U2 Ba1 114.8(2) 1_655 3_645
O8 U2 Ba1 164.4(2) 3_755 3_645
O16 U2 Ba1 42.93(19) . 3_645
O7 U2 Ba1 95.5(2) 2_654 3_645
O4 U2 Ba1 34.34(19) . 3_645
Ba2 U2 Ba1 69.173(19) . 3_645
Ba1 U2 Ba1 102.238(15) . 3_645
O3 As1 O11 116.6(4) . .
O3 As1 O7 116.2(4) . .
O11 As1 O7 112.6(4) . .
O3 As1 O1 101.2(4) . 2_655
O11 As1 O1 106.1(5) . 2_655
O7 As1 O1 101.6(5) . 2_655
O20 As2 O10 117.6(5) . .
O20 As2 O18 109.8(5) . .
O10 As2 O18 108.0(5) . .
O20 As2 O24 111.2(5) . .
O10 As2 O24 101.7(4) . .
O18 As2 O24 107.9(5) . .
O20 As2 Ba2 131.5(4) . .
O10 As2 Ba2 50.0(3) . .
O18 As2 Ba2 58.0(3) . .
O24 As2 Ba2 117.2(3) . .
O20 As2 Ba2 45.5(3) . 1_455
O10 As2 Ba2 127.5(3) . 1_455
O18 As2 Ba2 64.6(4) . 1_455
O24 As2 Ba2 130.6(3) . 1_455
Ba2 As2 Ba2 99.98(4) . 1_455
O6 As3 O4 117.1(4) . .
O6 As3 O2 116.0(5) . .
O4 As3 O2 112.5(4) . .
O6 As3 O1 101.6(4) . .
O4 As3 O1 105.8(5) . .
O2 As3 O1 101.3(5) . .
O22 As4 O21 119.2(5) . .
O22 As4 O5 108.2(5) . .
O21 As4 O5 109.8(5) . .
O22 As4 O19 103.7(5) . 3_655
O21 As4 O19 110.9(5) . 3_655
O5 As4 O19 104.0(5) . 3_655
O22 As4 Ba3 54.8(4) . .
O21 As4 Ba3 135.6(4) . .
O5 As4 Ba3 53.4(4) . .
O19 As4 Ba3 113.1(3) 3_655 .
O22 As4 Ba3 123.1(4) . 1_655
O21 As4 Ba3 42.0(4) . 1_655
O5 As4 Ba3 69.5(4) . 1_655
O19 As4 Ba3 132.7(3) 3_655 1_655
Ba3 As4 Ba3 100.04(4) . 1_655
O25 As5 O8 116.3(5) . .
O25 As5 O16 114.6(4) . .
O8 As5 O16 105.6(4) . .
O25 As5 O24 111.4(5) . 3_645
O8 As5 O24 106.1(4) . 3_645
O16 As5 O24 101.5(4) . 3_645
O25 As5 Ba1 138.3(3) . 3_645
O8 As5 Ba1 47.4(3) . 3_645
O16 As5 Ba1 58.3(3) . 3_645
O24 As5 Ba1 110.3(3) 3_645 3_645
O25 As5 Ba1 42.8(3) . 3_745
O8 As5 Ba1 76.8(3) . 3_745
O16 As5 Ba1 113.7(3) . 3_745
O24 As5 Ba1 142.6(3) 3_645 3_745
Ba1 As5 Ba1 98.96(5) 3_645 3_745
O17 As6 O9 114.7(4) . .
O17 As6 O15 113.7(5) . .
O9 As6 O15 106.1(4) . .
O17 As6 O19 109.6(5) . .
O9 As6 O19 105.6(4) . .
O15 As6 O19 106.5(4) . .
O17 As6 Ba4 137.0(3) . 3_645
O9 As6 Ba4 58.0(3) . 3_645
O15 As6 Ba4 48.3(3) . 3_645
O19 As6 Ba4 113.0(3) . 3_645
O17 As6 Ba4 41.6(3) . 3_545
O9 As6 Ba4 114.5(3) . 3_545
O15 As6 Ba4 74.9(3) . 3_545
O19 As6 Ba4 137.9(3) . 3_545
Ba4 As6 Ba4 99.15(5) 3_645 3_545
O6 Ba1 O4 89.9(2) 3_755 3_655
O6 Ba1 O25 111.7(3) 3_755 3_755
O4 Ba1 O25 113.2(2) 3_655 3_755
O6 Ba1 O3 75.8(3) 3_755 2_554
O4 Ba1 O3 66.3(2) 3_655 2_554
O25 Ba1 O3 172.4(3) 3_755 2_554
O6 Ba1 O7 64.3(2) 3_755 2_654
O4 Ba1 O7 147.2(2) 3_655 2_654
O25 Ba1 O7 95.8(3) 3_755 2_654
O3 Ba1 O7 87.0(2) 2_554 2_654
O6 Ba1 O8 156.1(3) 3_755 3_655
O4 Ba1 O8 78.6(3) 3_655 3_655
O25 Ba1 O8 92.1(3) 3_755 3_655
O3 Ba1 O8 80.4(3) 2_554 3_655
O7 Ba1 O8 116.8(3) 2_654 3_655
O6 Ba1 O16 135.5(2) 3_755 3_655
O4 Ba1 O16 57.7(2) 3_655 3_655
O25 Ba1 O16 64.3(2) 3_755 3_655
O3 Ba1 O16 111.0(2) 2_554 3_655
O7 Ba1 O16 154.9(2) 2_654 3_655
O8 Ba1 O16 53.1(2) 3_655 3_655
O6 Ba1 O14 117.9(2) 3_755 .
O4 Ba1 O14 151.0(2) 3_655 .
O25 Ba1 O14 66.0(3) 3_755 .
O3 Ba1 O14 110.5(2) 2_554 .
O7 Ba1 O14 55.0(2) 2_654 .
O8 Ba1 O14 72.5(3) 3_655 .
O16 Ba1 O14 101.1(2) 3_655 .
O6 Ba1 As5 156.86(18) 3_755 3_655
O4 Ba1 As5 67.17(17) 3_655 3_655
O25 Ba1 As5 76.5(2) 3_755 3_655
O3 Ba1 As5 96.76(19) 2_554 3_655
O7 Ba1 As5 138.11(17) 2_654 3_655
O8 Ba1 As5 26.03(18) 3_655 3_655
O16 Ba1 As5 27.17(14) 3_655 3_655
O14 Ba1 As5 85.22(17) . 3_655
O6 Ba1 As5 93.6(2) 3_755 3_755
O4 Ba1 As5 130.95(16) 3_655 3_755
O25 Ba1 As5 23.9(2) 3_755 3_755
O3 Ba1 As5 160.54(18) 2_554 3_755
O7 Ba1 As5 73.67(17) 2_654 3_755
O8 Ba1 As5 109.79(18) 3_655 3_755
O16 Ba1 As5 88.07(14) 3_655 3_755
O14 Ba1 As5 59.76(17) . 3_755
As5 Ba1 As5 98.96(5) 3_655 3_755
O6 Ba1 U2 94.37(18) 3_755 .
O4 Ba1 U2 173.00(17) 3_655 .
O25 Ba1 U2 70.23(19) 3_755 .
O3 Ba1 U2 109.45(17) 2_554 .
O7 Ba1 U2 33.63(16) 2_654 .
O8 Ba1 U2 95.38(19) 3_655 .
O16 Ba1 U2 121.35(14) 3_655 .
O14 Ba1 U2 23.72(17) . .
As5 Ba1 U2 108.75(3) 3_655 .
As5 Ba1 U2 54.34(3) 3_755 .
O6 Ba1 Ba4 38.1(2) 3_755 4_554
O4 Ba1 Ba4 75.05(16) 3_655 4_554
O25 Ba1 Ba4 149.8(2) 3_755 4_554
O3 Ba1 Ba4 37.73(19) 2_554 4_554
O7 Ba1 Ba4 72.15(16) 2_654 4_554
O8 Ba1 Ba4 118.08(18) 3_655 4_554
O16 Ba1 Ba4 132.64(14) 3_655 4_554
O14 Ba1 Ba4 121.32(16) . 4_554
As5 Ba1 Ba4 130.90(3) 3_655 4_554
As5 Ba1 Ba4 129.78(3) 3_755 4_554
U2 Ba1 Ba4 105.14(2) . 4_554
O22 Ba2 O21 65.7(3) 3_645 3_745
O22 Ba2 O10 78.2(3) 3_645 .
O21 Ba2 O10 98.1(3) 3_745 .
O22 Ba2 O16 132.4(3) 3_645 .
O21 Ba2 O16 102.9(3) 3_745 .
O10 Ba2 O16 148.2(3) . .
O22 Ba2 O20 117.8(3) 3_645 1_655
O21 Ba2 O20 76.2(3) 3_745 1_655
O10 Ba2 O20 60.2(3) . 1_655
O16 Ba2 O20 102.0(3) . 1_655
O22 Ba2 O25 78.9(3) 3_645 1_455
O21 Ba2 O25 118.8(3) 3_745 1_455
O10 Ba2 O25 122.3(3) . 1_455
O16 Ba2 O25 66.5(3) . 1_455
O20 Ba2 O25 162.2(3) 1_655 1_455
O22 Ba2 O18 82.7(3) 3_645 .
O21 Ba2 O18 143.2(3) 3_745 .
O10 Ba2 O18 55.4(3) . .
O16 Ba2 O18 112.5(3) . .
O20 Ba2 O18 104.9(3) 1_655 .
O25 Ba2 O18 69.6(3) 1_455 .
O22 Ba2 O14 155.2(3) 3_645 .
O21 Ba2 O14 139.0(3) 3_745 .
O10 Ba2 O14 93.9(3) . .
O16 Ba2 O14 54.8(2) . .
O20 Ba2 O14 76.3(3) 1_655 .
O25 Ba2 O14 85.9(2) 1_455 .
O18 Ba2 O14 73.7(3) . .
O22 Ba2 As2 78.5(2) 3_645 .
O21 Ba2 As2 120.9(2) 3_745 .
O10 Ba2 As2 26.69(19) . .
O16 Ba2 As2 135.33(16) . .
O20 Ba2 As2 81.8(2) 1_655 .
O25 Ba2 As2 96.8(2) 1_455 .
O18 Ba2 As2 28.75(19) . .
O14 Ba2 As2 84.12(17) . .
O22 Ba2 As2 136.4(2) 3_645 1_655
O21 Ba2 As2 79.2(2) 3_745 1_655
O10 Ba2 As2 82.17(19) . 1_655
O16 Ba2 As2 78.65(17) . 1_655
O20 Ba2 As2 23.5(2) 1_655 1_655
O25 Ba2 As2 143.26(18) 1_455 1_655
O18 Ba2 As2 116.54(19) . 1_655
O14 Ba2 As2 63.81(17) . 1_655
As2 Ba2 As2 99.98(4) . 1_655
O22 Ba2 U2 165.1(2) 3_645 .
O21 Ba2 U2 118.2(2) 3_745 .
O10 Ba2 U2 114.05(19) . .
O16 Ba2 U2 34.33(16) . .
O20 Ba2 U2 76.7(2) 1_655 .
O25 Ba2 U2 87.03(18) 1_455 .
O18 Ba2 U2 97.2(2) . .
O14 Ba2 U2 24.71(17) . .
As2 Ba2 U2 108.51(3) . .
As2 Ba2 U2 56.69(2) 1_655 .
O22 Ba2 Ba3 35.8(2) 3_645 3_645
O21 Ba2 Ba3 36.1(2) 3_745 3_645
O10 Ba2 Ba3 102.50(19) . 3_645
O16 Ba2 Ba3 108.59(16) . 3_645
O20 Ba2 Ba3 109.4(2) 1_655 3_645
O25 Ba2 Ba3 87.70(19) 1_455 3_645
O18 Ba2 Ba3 118.1(2) . 3_645
O14 Ba2 Ba3 163.37(17) . 3_645
As2 Ba2 Ba3 111.90(3) . 3_645
As2 Ba2 Ba3 115.29(3) 1_655 3_645
U2 Ba2 Ba3 139.59(2) . 3_645
O10 Ba3 O20 64.0(3) . 1_655
O10 Ba3 O5 150.8(3) . .
O20 Ba3 O5 88.0(3) 1_655 .
O10 Ba3 O17 111.2(3) . 1_655
O20 Ba3 O17 89.6(3) 1_655 1_655
O5 Ba3 O17 74.5(3) . 1_655
O10 Ba3 O21 84.1(3) . 1_455
O20 Ba3 O21 112.6(3) 1_655 1_455
O5 Ba3 O21 100.7(3) . 1_455
O17 Ba3 O21 157.3(3) 1_655 1_455
O10 Ba3 O22 103.1(3) . .
O20 Ba3 O22 70.0(3) 1_655 .
O5 Ba3 O22 56.7(3) . .
O17 Ba3 O22 126.6(3) 1_655 .
O21 Ba3 O22 61.6(3) 1_455 .
O10 Ba3 O9 92.6(3) . .
O20 Ba3 O9 137.5(3) 1_655 .
O5 Ba3 O9 114.8(3) . .
O17 Ba3 O9 65.4(3) 1_655 .
O21 Ba3 O9 98.3(3) 1_455 .
O22 Ba3 O9 152.4(3) . .
O10 Ba3 O13 132.4(3) . .
O20 Ba3 O13 163.3(3) 1_655 .
O5 Ba3 O13 75.3(3) . .
O17 Ba3 O13 86.1(2) 1_655 .
O21 Ba3 O13 71.3(3) 1_455 .
O22 Ba3 O13 99.9(3) . .
O9 Ba3 O13 53.6(2) . .
O10 Ba3 As4 128.3(2) . .
O20 Ba3 As4 77.8(2) 1_655 .
O5 Ba3 As4 28.9(2) . .
O17 Ba3 As4 101.40(18) 1_655 .
O21 Ba3 As4 79.8(2) 1_455 .
O22 Ba3 As4 27.8(2) . .
O9 Ba3 As4 138.08(17) . .
O13 Ba3 As4 87.30(17) . .
O10 Ba3 As4 79.4(2) . 1_455
O20 Ba3 As4 127.5(2) 1_655 1_455
O5 Ba3 As4 115.2(2) . 1_455
O17 Ba3 As4 140.42(19) 1_655 1_455
O21 Ba3 As4 22.7(2) 1_455 1_455
O22 Ba3 As4 84.3(2) . 1_455
O9 Ba3 As4 76.42(17) . 1_455
O13 Ba3 As4 62.14(16) . 1_455
As4 Ba3 As4 100.04(4) . 1_455
O10 Ba3 U1 110.5(2) . .
O20 Ba3 U1 170.8(2) 1_655 .
O5 Ba3 U1 98.3(2) . .
O17 Ba3 U1 85.75(19) 1_655 .
O21 Ba3 U1 72.9(2) 1_455 .
O22 Ba3 U1 119.0(2) . .
O9 Ba3 U1 33.40(16) . .
O13 Ba3 U1 23.90(16) . .
As4 Ba3 U1 110.83(4) . .
As4 Ba3 U1 55.50(3) 1_455 .
O10 Ba3 Ba2 81.0(2) . 3_655
O20 Ba3 Ba2 80.5(2) 1_655 3_655
O5 Ba3 Ba2 86.7(2) . 3_655
O17 Ba3 Ba2 159.00(18) 1_655 3_655
O21 Ba3 Ba2 34.9(2) 1_455 3_655
O22 Ba3 Ba2 32.5(2) . 3_655
O9 Ba3 Ba2 133.00(17) . 3_655
O13 Ba3 Ba2 98.19(16) . 3_655
As4 Ba3 Ba2 58.55(3) . 3_655
As4 Ba3 Ba2 56.60(3) 1_455 3_655
U1 Ba3 Ba2 106.41(2) . 3_655
O17 Ba4 O3 111.1(3) 3 3
O17 Ba4 O11 113.1(3) 3 3_655
O3 Ba4 O11 90.1(2) 3 3_655
O17 Ba4 O6 173.1(3) 3 2_755
O3 Ba4 O6 75.8(3) 3 2_755
O11 Ba4 O6 66.0(2) 3_655 2_755
O17 Ba4 O2 95.7(3) 3 2_655
O3 Ba4 O2 64.7(2) 3 2_655
O11 Ba4 O2 147.5(2) 3_655 2_655
O6 Ba4 O2 87.2(3) 2_755 2_655
O17 Ba4 O15 93.9(3) 3 3_655
O3 Ba4 O15 154.9(3) 3 3_655
O11 Ba4 O15 77.8(3) 3_655 3_655
O6 Ba4 O15 79.1(3) 2_755 3_655
O2 Ba4 O15 116.4(2) 2_655 3_655
O17 Ba4 O9 63.8(3) 3 3_655
O3 Ba4 O9 135.0(2) 3 3_655
O11 Ba4 O9 57.8(2) 3_655 3_655
O6 Ba4 O9 111.6(3) 2_755 3_655
O2 Ba4 O9 154.5(2) 2_655 3_655
O15 Ba4 O9 54.6(2) 3_655 3_655
O17 Ba4 O13 67.4(3) 3 .
O3 Ba4 O13 118.4(3) 3 .
O11 Ba4 O13 149.9(3) 3_655 .
O6 Ba4 O13 109.6(2) 2_755 .
O2 Ba4 O13 54.8(2) 2_655 .
O15 Ba4 O13 72.2(3) 3_655 .
O9 Ba4 O13 101.2(2) 3_655 .
O17 Ba4 As6 76.75(19) 3 3_655
O3 Ba4 As6 156.76(18) 3 3_655
O11 Ba4 As6 66.95(17) 3_655 3_655
O6 Ba4 As6 96.89(19) 2_755 3_655
O2 Ba4 As6 137.85(17) 2_655 3_655
O15 Ba4 As6 26.93(18) 3_655 3_655
O9 Ba4 As6 27.72(15) 3_655 3_655
O13 Ba4 As6 84.79(18) . 3_655
O17 Ba4 As6 23.93(19) 3 3
O3 Ba4 As6 93.25(17) 3 3
O11 Ba4 As6 131.19(18) 3_655 3
O6 Ba4 As6 160.40(19) 2_755 3
O2 Ba4 As6 73.37(18) 2_655 3
O15 Ba4 As6 111.3(2) 3_655 3
O9 Ba4 As6 87.69(17) 3_655 3
O13 Ba4 As6 61.04(17) . 3
As6 Ba4 As6 99.15(5) 3_655 3
O17 Ba4 U1 70.93(19) 3 .
O3 Ba4 U1 94.70(18) 3 .
O11 Ba4 U1 172.11(18) 3_655 .
O6 Ba4 U1 109.09(17) 2_755 .
O2 Ba4 U1 33.33(16) 2_655 .
O15 Ba4 U1 95.39(19) 3_655 .
O9 Ba4 U1 121.27(16) 3_655 .
O13 Ba4 U1 24.00(18) . .
As6 Ba4 U1 108.51(4) 3_655 .
As6 Ba4 U1 54.85(3) 3 .
O17 Ba4 Ba1 149.14(19) 3 4
O3 Ba4 Ba1 38.04(17) 3 4
O11 Ba4 Ba1 75.19(17) 3_655 4
O6 Ba4 Ba1 37.80(18) 2_755 4
O2 Ba4 Ba1 72.37(16) 2_655 4
O15 Ba4 Ba1 116.9(2) 3_655 4
O9 Ba4 Ba1 132.98(16) 3_655 4
O13 Ba4 Ba1 120.87(18) . 4
As6 Ba4 Ba1 131.11(4) 3_655 4
As6 Ba4 Ba1 129.36(4) 3 4
U1 Ba4 Ba1 104.97(2) . 4
As3 O1 As1 122.3(4) . 2_654
As3 O2 U1 123.7(4) . 2_654
As3 O2 Ba4 126.6(4) . 2_654
U1 O2 Ba4 106.5(3) 2_654 2_654
As1 O3 Ba4 125.6(4) . 3_545
As1 O3 Ba1 127.4(5) . 2
Ba4 O3 Ba1 104.2(3) 3_545 2
As3 O4 U2 119.3(4) . .
As3 O4 Ba1 124.8(4) . 3_645
U2 O4 Ba1 115.2(3) . 3_645
As4 O5 U1 136.8(6) . 1_655
As4 O5 Ba3 97.7(4) . .
U1 O5 Ba3 122.4(4) 1_655 .
As3 O6 Ba1 125.3(5) . 3_745
As3 O6 Ba4 127.6(5) . 2_754
Ba1 O6 Ba4 104.1(3) 3_745 2_754
As1 O7 U2 122.1(4) . 2_655
As1 O7 Ba1 127.5(4) . 2_655
U2 O7 Ba1 106.8(3) 2_655 2_655
As5 O8 U2 128.0(5) . 3_745
As5 O8 Ba1 106.5(4) . 3_645
U2 O8 Ba1 125.1(4) 3_745 3_645
As6 O9 U1 121.3(5) . .
As6 O9 Ba3 120.5(4) . .
U1 O9 Ba3 105.1(3) . .
As6 O9 Ba4 94.2(3) . 3_645
U1 O9 Ba4 105.8(3) . 3_645
Ba3 O9 Ba4 107.6(3) . 3_645
As2 O10 Ba3 138.7(5) . .
As2 O10 Ba2 103.3(4) . .
Ba3 O10 Ba2 116.7(3) . .
As1 O11 U1 119.8(4) . .
As1 O11 Ba4 124.6(4) . 3_645
U1 O11 Ba4 115.2(3) . 3_645
U1 O13 Ba4 111.1(4) . .
U1 O13 Ba3 108.7(4) . .
Ba4 O13 Ba3 139.5(3) . .
U2 O14 Ba1 110.9(4) . .
U2 O14 Ba2 106.3(4) . .
Ba1 O14 Ba2 142.1(3) . .
As6 O15 U1 127.7(5) . 3_545
As6 O15 Ba4 104.8(4) . 3_645
U1 O15 Ba4 126.7(3) 3_545 3_645
As5 O16 U2 123.0(4) . .
As5 O16 Ba2 118.3(4) . .
U2 O16 Ba2 104.2(3) . .
As5 O16 Ba1 94.6(3) . 3_645
U2 O16 Ba1 105.5(3) . 3_645
Ba2 O16 Ba1 109.5(2) . 3_645
As6 O17 Ba4 114.5(4) . 3_545
As6 O17 Ba3 122.0(4) . 1_455
Ba4 O17 Ba3 120.9(3) 3_545 1_455
As2 O18 U2 137.6(5) . 1_455
As2 O18 Ba2 93.2(4) . .
U2 O18 Ba2 123.1(4) 1_455 .
As6 O19 As4 127.6(6) . 3_645
As2 O20 Ba3 141.6(5) . 1_455
As2 O20 Ba2 111.0(4) . 1_455
Ba3 O20 Ba2 107.3(3) 1_455 1_455
As4 O21 Ba2 131.3(5) . 3_755
As4 O21 Ba3 115.3(5) . 1_655
Ba2 O21 Ba3 109.0(3) 3_755 1_655
As4 O22 Ba2 141.2(5) . 3_655
As4 O22 Ba3 97.4(4) . .
Ba2 O22 Ba3 111.7(4) 3_655 .
As5 O24 As2 124.2(5) 3_655 .
As5 O25 Ba1 113.3(5) . 3_745
As5 O25 Ba2 126.4(5) . 1_655
Ba1 O25 Ba2 117.7(3) 3_745 1_655

loop_
_geom_bond_atom_site_label_1
_geom_bond_atom_site_label_2
_geom_bond_distance
_geom_bond_site_symmetry_2
U1 O23 1.727(10) .
U1 O13 1.801(10) .
U1 O5 2.339(10) 1_455
U1 O15 2.347(9) 3
U1 O2 2.368(7) 2_655
U1 O9 2.400(8) .
U1 O11 2.444(8) .
U1 Ba4 4.1335(10) .
U1 Ba3 4.2103(10) .
U1 Ba4 4.3933(10) 3_645
U2 O12 1.784(9) .
U2 O14 1.792(10) .
U2 O18 2.321(11) 1_655
U2 O8 2.340(9) 3_755
U2 O16 2.394(8) .
U2 O7 2.407(8) 2_654
U2 O4 2.467(8) .
U2 Ba2 4.1139(10) .
U2 Ba1 4.1598(10) .
U2 Ba1 4.4087(10) 3_645
As1 O3 1.655(8) .
As1 O11 1.677(9) .
As1 O7 1.685(8) .
As1 O1 1.757(10) 2_655
As2 O20 1.613(10) .
As2 O10 1.631(9) .
As2 O18 1.703(10) .
As2 O24 1.798(8) .
As2 Ba2 3.5348(15) .
As2 Ba2 3.7750(15) 1_455
As3 O6 1.660(9) .
As3 O4 1.677(8) .
As3 O2 1.687(8) .
As3 O1 1.736(10) .
As4 O22 1.633(10) .
As4 O21 1.634(10) .
As4 O5 1.695(11) .
As4 O19 1.735(9) 3_655
As4 Ba3 3.4745(16) .
As4 Ba3 3.8288(16) 1_655
As5 O25 1.637(10) .
As5 O8 1.672(9) .
As5 O16 1.673(8) .
As5 O24 1.722(9) 3_645
As5 Ba1 3.6523(17) 3_645
As5 Ba1 3.7157(17) 3_745
As6 O17 1.665(9) .
As6 O9 1.690(8) .
As6 O15 1.697(9) .
As6 O19 1.718(10) .
As6 Ba4 3.6227(18) 3_645
As6 Ba4 3.7342(17) 3_545
Ba1 O6 2.748(9) 3_755
Ba1 O4 2.750(8) 3_655
Ba1 O25 2.750(9) 3_755
Ba1 O3 2.765(8) 2_554
Ba1 O7 2.767(9) 2_654
Ba1 O8 2.806(9) 3_655
Ba1 O16 3.117(8) 3_655
Ba1 O14 3.168(9) .
Ba1 As5 3.6523(17) 3_655
Ba1 As5 3.7157(17) 3_755
Ba1 Ba4 4.3489(10) 4_554
Ba2 O22 2.628(10) 3_645
Ba2 O21 2.750(10) 3_745
Ba2 O10 2.784(9) .
Ba2 O16 2.810(7) .
Ba2 O20 2.884(10) 1_655
Ba2 O25 2.908(9) 1_455
Ba2 O18 3.003(10) .
Ba2 O14 3.235(9) .
Ba2 As2 3.7750(15) 1_655
Ba2 Ba3 4.5465(13) 3_645
Ba3 O10 2.577(9) .
Ba3 O20 2.781(10) 1_655
Ba3 O5 2.814(11) .
Ba3 O17 2.818(9) 1_655
Ba3 O21 2.833(10) 1_455
Ba3 O22 2.863(10) .
Ba3 O9 2.891(9) .
Ba3 O13 3.270(9) .
Ba3 As4 3.8288(16) 1_455
Ba3 Ba2 4.5465(13) 3_655
Ba4 O17 2.723(9) 3
Ba4 O3 2.745(9) 3
Ba4 O11 2.757(8) 3_655
Ba4 O6 2.766(10) 2_755
Ba4 O2 2.782(8) 2_655
Ba4 O15 2.797(9) 3_655
Ba4 O9 3.082(9) 3_655
Ba4 O13 3.129(9) .
Ba4 As6 3.6227(18) 3_655
Ba4 As6 3.7343(17) 3
Ba4 Ba1 4.3489(10) 4
O1 As1 1.757(10) 2_654
O2 U1 2.368(7) 2_654
O2 Ba4 2.782(8) 2_654
O3 Ba4 2.745(9) 3_545
O3 Ba1 2.765(8) 2
O4 Ba1 2.750(8) 3_645
O5 U1 2.339(10) 1_655
O6 Ba1 2.748(9) 3_745
O6 Ba4 2.766(10) 2_754
O7 U2 2.407(8) 2_655
O7 Ba1 2.767(9) 2_655
O8 U2 2.340(9) 3_745
O8 Ba1 2.806(9) 3_645
O9 Ba4 3.082(9) 3_645
O11 Ba4 2.757(8) 3_645
O15 U1 2.347(9) 3_545
O15 Ba4 2.797(9) 3_645
O16 Ba1 3.117(8) 3_645
O17 Ba4 2.723(9) 3_545
O17 Ba3 2.818(9) 1_455
O18 U2 2.321(11) 1_455
O19 As4 1.735(9) 3_645
O20 Ba3 2.781(10) 1_455
O20 Ba2 2.884(10) 1_455
O21 Ba2 2.750(10) 3_755
O21 Ba3 2.833(10) 1_655
O22 Ba2 2.628(10) 3_655
O24 As5 1.722(9) 3_655
O25 Ba1 2.750(9) 3_745
O25 Ba2 2.908(9) 1_655
